data_7246468
loop_
_publ_author_name
'Angevine, Devin J.'
'Mitchell, Travis'
'Zhang, Xiaotong'
'Benedict, Jason B.'

_publ_section_title
;
 Unusual single crystal to single crystal phase transition of a nicotine
 salt monitored using temperature dependent single crystal X-ray
 diffraction
;
_journal_issue 15
_journal_name_full CrystEngComm
_journal_page_first 2181
_journal_page_last 2184
_journal_paper_doi 10.1039/D3CE00042G
_journal_volume 25
_journal_year 2023
_chemical_absolute_configuration rm
_chemical_formula_moiety 'C10 H15 N2, C7 H5 O4'
_chemical_formula_sum 'C17 H20 N2 O4'
_chemical_formula_weight 316.35
_space_group_crystal_system monoclinic
_space_group_IT_number 4
_space_group_name_Hall 'P 2yb'
_space_group_name_H-M_alt 'P 1 21 1'
_atom_sites_solution_hydrogens mixed
_atom_sites_solution_primary dual
_audit_creation_date 2022-11-30
_audit_creation_method
;
Olex2 1.5
(compiled 2021.12.09 svn.r5202d8cf for OlexSys, GUI svn.r6439)
;
_audit_update_record
;
2023-03-03 deposited with the CCDC.	2023-03-17 downloaded from the CCDC.
;
_cell_angle_alpha 90
_cell_angle_beta 101.9950(10)
_cell_angle_gamma 90
_cell_formula_units_Z 4
_cell_length_a 9.9691(4)
_cell_length_b 11.5520(4)
_cell_length_c 13.8196(5)
_cell_measurement_reflns_used 6299
_cell_measurement_temperature 90
_cell_measurement_theta_max 27.30
_cell_measurement_theta_min 2.31
_cell_volume 1556.76(10)
_computing_cell_refinement 'SAINT V8.38A (?, 2016)'
_computing_data_reduction 'SAINT V8.38A (?, 2016)'
_computing_molecular_graphics 'Olex2 1.5 (Dolomanov et al., 2009)'
_computing_publication_material 'Olex2 1.5 (Dolomanov et al., 2009)'
_computing_structure_refinement 'SHELXL 2018/3 (Sheldrick, 2015)'
_computing_structure_solution 'SHELXT 2018/2 (Sheldrick, 2018)'
_diffrn_ambient_temperature 90
_diffrn_measured_fraction_theta_full 1.000
_diffrn_measured_fraction_theta_max 0.999
_diffrn_measurement_device_type 'Bruker APEX-II CCD'
_diffrn_measurement_method '\f and \w scans'
_diffrn_radiation_type MoK\a
_diffrn_radiation_wavelength 0.71073
_diffrn_reflns_av_R_equivalents 0.0299
_diffrn_reflns_av_unetI/netI 0.0293
_diffrn_reflns_Laue_measured_fraction_full 1.000
_diffrn_reflns_Laue_measured_fraction_max 0.999
_diffrn_reflns_limit_h_max 13
_diffrn_reflns_limit_h_min -13
_diffrn_reflns_limit_k_max 15
_diffrn_reflns_limit_k_min -15
_diffrn_reflns_limit_l_max 18
_diffrn_reflns_limit_l_min -18
_diffrn_reflns_number 28199
_diffrn_reflns_point_group_measured_fraction_full 1.000
_diffrn_reflns_point_group_measured_fraction_max 0.996
_diffrn_reflns_theta_full 25.242
_diffrn_reflns_theta_max 28.366
_diffrn_reflns_theta_min 2.088
_exptl_absorpt_coefficient_mu 0.097
_exptl_absorpt_correction_T_max 0.7457
_exptl_absorpt_correction_T_min 0.7173
_exptl_absorpt_correction_type multi-scan
_exptl_absorpt_process_details
;
SADABS-2016/2 (Bruker,2016/2) was used for absorption correction.
wR2(int) was 0.1064 before and 0.0467 after correction.
The Ratio of minimum to maximum transmission is 0.9619.
The \l/2 correction factor is Not present.
;
_exptl_crystal_colour 'clear colourless'
_exptl_crystal_colour_lustre clear
_exptl_crystal_colour_primary colourless
_exptl_crystal_density_diffrn 1.350
_exptl_crystal_description block
_exptl_crystal_F_000 672
_exptl_crystal_size_max 0.22
_exptl_crystal_size_mid 0.15
_exptl_crystal_size_min 0.06
_refine_diff_density_max 0.244
_refine_diff_density_min -0.221
_refine_diff_density_rms 0.038
_refine_ls_extinction_method none
_refine_ls_goodness_of_fit_ref 1.033
_refine_ls_hydrogen_treatment mixed
_refine_ls_matrix_type full
_refine_ls_number_parameters 435
_refine_ls_number_reflns 7777
_refine_ls_number_restraints 1
_refine_ls_restrained_S_all 1.033
_refine_ls_R_factor_all 0.0379
_refine_ls_R_factor_gt 0.0335
_refine_ls_shift/su_max 0.000
_refine_ls_shift/su_mean 0.000
_refine_ls_structure_factor_coef Fsqd
_refine_ls_weighting_details 'w=1/[\s^2^(Fo^2^)+(0.0511P)^2^+0.0326P] where P=(Fo^2^+2Fc^2^)/3'
_refine_ls_weighting_scheme calc
_refine_ls_wR_factor_gt 0.0844
_refine_ls_wR_factor_ref 0.0874
_reflns_Friedel_coverage 0.902
_reflns_Friedel_fraction_full 1.000
_reflns_Friedel_fraction_max 0.994
_reflns_number_gt 7118
_reflns_number_total 7777
_reflns_threshold_expression 'I > 2\s(I)'
_cod_data_source_file d3ce00042g2.cif
_cod_data_source_block LT_Salt
_cod_depositor_comments 'Adding full bibliography for 7246467--7246468.cif.'
_cod_database_code 7246468
_shelx_shelxl_version_number 2018/3
_shelx_space_group_comment
;
The symmetry employed for this shelxl refinement is uniquely defined
by the following loop, which should always be used as a source of
symmetry information in preference to the above space-group names.
They are only intended as comments.
;
_olex2_refinement_description
;
1. Fixed Uiso
 At 1.2 times of:
  All C(H) groups, All C(H,H) groups
 At 1.5 times of:
  All C(H,H,H) groups, All C(H,H,H,H,H,H) groups
2.a Ternary CH refined with riding coordinates:
 C6(H6), C16(H16)
2.b Secondary CH2 refined with riding coordinates:
 C9(H9A,H9B), C19(H19A,H19B), C17(H17A,H17B), C18(H18A,H18B), C7(H7A,H7B),
 C8(H8A,H8B)
2.c Aromatic/amide H refined with riding coordinates:
 C5(H5), C15(H15), C11(H11), C2(H2), C13(H13), C31(H31), C1(H1A), C3(H3A),
 C12(H12), C25(H25), C32(H32), C33(H33), C24(H24), C26(H26)
2.d Idealised Me refined as rotating group:
 C20(H20A,H20B,H20C), C10(H10A,H10B,H10C)
;
_olex2_submission_special_instructions 'No special instructions were received'

loop_
_space_group_symop_operation_xyz
'x, y, z'
'-x, y+1/2, -z'

loop_
_atom_site_label
_atom_site_type_symbol
_atom_site_fract_x
_atom_site_fract_y
_atom_site_fract_z
_atom_site_U_iso_or_equiv
_atom_site_adp_type
_atom_site_occupancy
_atom_site_site_symmetry_order
_atom_site_calc_flag
_atom_site_refinement_flags_posn
_atom_site_refinement_flags_adp
_atom_site_refinement_flags_occupancy
_atom_site_disorder_assembly
_atom_site_disorder_group
O1 O 0.61799(12) 1.24804(11) -0.09272(9) 0.0161(3) Uani 1 1 d . . . . .
O6 O 0.87879(12) 0.75389(10) -0.41539(9) 0.0154(3) Uani 1 1 d . . . . .
O2 O 0.83587(13) 1.19216(13) -0.04709(9) 0.0213(3) Uani 1 1 d . . . . .
O5 O 0.66758(13) 0.68880(13) -0.47462(9) 0.0212(3) Uani 1 1 d . . . . .
O3 O 0.46564(13) 1.16873(12) -0.24874(9) 0.0192(3) Uani 1 1 d . . . . .
O4 O 0.94158(13) 1.06147(14) -0.15893(12) 0.0272(3) Uani 1 1 d . . . . .
O8 O 1.01106(13) 0.69017(12) -0.24597(9) 0.0211(3) Uani 1 1 d . . . . .
O7 O 0.55837(14) 0.54263(14) -0.37842(12) 0.0278(3) Uani 1 1 d . . . . .
N3 N 0.34980(15) 0.83113(13) -0.09193(11) 0.0155(3) Uani 1 1 d . . . . .
N1 N 0.86398(15) 0.81797(13) 0.39493(11) 0.0146(3) Uani 1 1 d . . . . .
N4 N 0.77241(16) 0.84963(15) 0.10730(12) 0.0221(4) Uani 1 1 d . . . . .
N2 N 1.26491(16) 0.84807(15) 0.61800(12) 0.0220(4) Uani 1 1 d . . . . .
C21 C 0.77450(17) 0.69215(16) -0.40799(12) 0.0140(3) Uani 1 1 d . . . . .
C28 C 0.72240(17) 1.19043(16) -0.10694(12) 0.0146(3) Uani 1 1 d . . . . .
C22 C 0.78352(17) 0.62072(16) -0.31745(12) 0.0141(3) Uani 1 1 d . . . . .
C34 C 0.57715(17) 1.11057(15) -0.26453(12) 0.0146(3) Uani 1 1 d . . . . .
C29 C 0.70532(17) 1.12004(16) -0.19877(13) 0.0138(3) Uani 1 1 d . . . . .
C30 C 0.81729(18) 1.05699(17) -0.22009(14) 0.0185(4) Uani 1 1 d . . . . .
C14 C 0.60249(18) 0.87974(16) -0.04320(13) 0.0164(4) Uani 1 1 d . . . . .
C4 C 1.11251(18) 0.86779(16) 0.45837(13) 0.0154(3) Uani 1 1 d . . . . .
C27 C 0.67370(18) 0.54723(16) -0.30756(14) 0.0188(4) Uani 1 1 d . . . . .
C23 C 0.90289(18) 0.62091(15) -0.24135(13) 0.0156(3) Uani 1 1 d . . . . .
C5 C 1.14521(18) 0.88038(17) 0.56078(13) 0.0176(4) Uani 1 1 d . . . . .
H5 H 1.079792 0.913339 0.591455 0.021 Uiso 1 1 calc R U . . .
C6 C 0.97657(17) 0.90710(15) 0.39720(12) 0.0148(3) Uani 1 1 d . . . . .
H6 H 0.987848 0.919766 0.329225 0.018 Uiso 1 1 calc R U . . .
C15 C 0.64591(18) 0.88000(17) 0.05952(13) 0.0177(4) Uani 1 1 d . . . . .
H15 H 0.583314 0.902615 0.097264 0.021 Uiso 1 1 calc R U . . .
C16 C 0.46095(18) 0.92021(16) -0.09294(13) 0.0159(4) Uani 1 1 d . . . . .
H16 H 0.461928 0.938907 -0.161956 0.019 Uiso 1 1 calc R U . . .
C11 C 0.86063(18) 0.81780(17) 0.05111(15) 0.0227(4) Uani 1 1 d . . . . .
H11 H 0.949227 0.797644 0.082744 0.027 Uiso 1 1 calc R U . . .
C2 C 1.33733(19) 0.78678(18) 0.47075(15) 0.0240(4) Uani 1 1 d . . . . .
H2 H 1.405414 0.755075 0.441993 0.029 Uiso 1 1 calc R U . . .
C13 C 0.69653(19) 0.84488(17) -0.09881(14) 0.0203(4) Uani 1 1 d . . . . .
H13 H 0.671635 0.842844 -0.167487 0.024 Uiso 1 1 calc R U . . .
C9 C 0.73042(18) 0.88114(16) 0.35374(14) 0.0186(4) Uani 1 1 d . . . . .
H9A H 0.660598 0.860154 0.390091 0.022 Uiso 1 1 calc R U . . .
H9B H 0.697387 0.862295 0.284487 0.022 Uiso 1 1 calc R U . . .
C31 C 0.8008(2) 0.98708(17) -0.30371(15) 0.0228(4) Uani 1 1 d . . . . .
H31 H 0.874894 0.946045 -0.317496 0.027 Uiso 1 1 calc R U . . .
C1 C 1.35828(18) 0.80232(17) 0.57178(15) 0.0224(4) Uani 1 1 d . . . . .
H1A H 1.442194 0.779729 0.610167 0.027 Uiso 1 1 calc R U . . .
C3 C 1.21180(18) 0.81975(17) 0.41312(13) 0.0196(4) Uani 1 1 d . . . . .
H3A H 1.194301 0.809796 0.344867 0.023 Uiso 1 1 calc R U . . .
C19 C 0.21620(18) 0.89606(17) -0.12429(14) 0.0204(4) Uani 1 1 d . . . . .
H19A H 0.147558 0.867347 -0.089814 0.024 Uiso 1 1 calc R U . . .
H19B H 0.181808 0.887581 -0.194928 0.024 Uiso 1 1 calc R U . . .
C17 C 0.40252(18) 1.02385(16) -0.04697(14) 0.0183(4) Uani 1 1 d . . . . .
H17A H 0.446534 1.095188 -0.060516 0.022 Uiso 1 1 calc R U . . .
H17B H 0.414047 1.014560 0.024038 0.022 Uiso 1 1 calc R U . . .
C12 C 0.8279(2) 0.81313(18) -0.05106(16) 0.0251(4) Uani 1 1 d . . . . .
H12 H 0.892249 0.789307 -0.086887 0.030 Uiso 1 1 calc R U . . .
C18 C 0.25041(19) 1.02346(17) -0.09754(14) 0.0222(4) Uani 1 1 d . . . . .
H18A H 0.234651 1.071277 -0.156513 0.027 Uiso 1 1 calc R U . . .
H18B H 0.194600 1.052345 -0.053058 0.027 Uiso 1 1 calc R U . . .
C7 C 0.90962(18) 1.01423(16) 0.43046(14) 0.0203(4) Uani 1 1 d . . . . .
H7A H 0.957152 1.084170 0.417989 0.024 Uiso 1 1 calc R U . . .
H7B H 0.907602 1.010227 0.500253 0.024 Uiso 1 1 calc R U . . .
C25 C 0.8035(2) 0.47720(17) -0.15287(14) 0.0235(4) Uani 1 1 d . . . . .
H25 H 0.810533 0.428358 -0.098546 0.028 Uiso 1 1 calc R U . . .
C32 C 0.6731(2) 0.97913(17) -0.36627(14) 0.0223(4) Uani 1 1 d . . . . .
H32 H 0.662390 0.931964 -0.421890 0.027 Uiso 1 1 calc R U . . .
C33 C 0.5609(2) 1.03952(16) -0.34817(13) 0.0199(4) Uani 1 1 d . . . . .
H33 H 0.475964 1.032978 -0.390987 0.024 Uiso 1 1 calc R U . . .
C24 C 0.9127(2) 0.54871(17) -0.15904(13) 0.0206(4) Uani 1 1 d . . . . .
H24 H 0.991387 0.548733 -0.109222 0.025 Uiso 1 1 calc R U . . .
C26 C 0.6838(2) 0.47593(17) -0.22497(15) 0.0237(4) Uani 1 1 d . . . . .
H26 H 0.611228 0.428123 -0.218330 0.028 Uiso 1 1 calc R U . . .
C20 C 0.3587(2) 0.72520(17) -0.15076(13) 0.0219(4) Uani 1 1 d . . . . .
H20A H 0.347307 0.745357 -0.219376 0.033 Uiso 1 1 calc R U . . .
H20B H 0.287814 0.672097 -0.142529 0.033 Uiso 1 1 calc R U . . .
H20C H 0.446646 0.689515 -0.128483 0.033 Uiso 1 1 calc R U . . .
C10 C 0.8801(2) 0.70957(16) 0.34126(13) 0.0207(4) Uani 1 1 d . . . . .
H10A H 0.878468 0.726935 0.273085 0.031 Uiso 1 1 calc R U . . .
H10B H 0.806391 0.657644 0.345506 0.031 Uiso 1 1 calc R U . . .
H10C H 0.965994 0.673878 0.370391 0.031 Uiso 1 1 calc R U . . .
C8 C 0.7648(2) 1.00969(17) 0.36630(16) 0.0268(4) Uani 1 1 d . . . . .
H8A H 0.700201 1.049046 0.398648 0.032 Uiso 1 1 calc R U . . .
H8B H 0.762364 1.045877 0.302616 0.032 Uiso 1 1 calc R U . . .
H1 H 0.864(3) 0.797(3) 0.461(2) 0.040 Uiso 1 1 d . U . . .
H3 H 0.359(3) 0.806(3) -0.028(2) 0.040 Uiso 1 1 d . U . . .
H4 H 0.927(3) 1.106(3) -0.1056(19) 0.040 Uiso 1 1 d . U . . .
H8 H 0.983(3) 0.725(2) -0.305(2) 0.040 Uiso 1 1 d . U . . .
H3B H 0.500(3) 1.211(3) -0.1893(19) 0.040 Uiso 1 1 d . U . . .
H7 H 0.575(3) 0.594(3) -0.4229(19) 0.040 Uiso 1 1 d . U . . .

loop_
_atom_site_aniso_label
_atom_site_aniso_U_11
_atom_site_aniso_U_22
_atom_site_aniso_U_33
_atom_site_aniso_U_23
_atom_site_aniso_U_13
_atom_site_aniso_U_12
O1 0.0158(6) 0.0168(6) 0.0165(6) -0.0016(5) 0.0050(5) 0.0008(5)
O6 0.0155(6) 0.0152(6) 0.0159(6) 0.0008(5) 0.0041(5) -0.0014(5)
O2 0.0166(6) 0.0237(7) 0.0214(6) -0.0038(6) -0.0012(5) -0.0007(5)
O5 0.0174(6) 0.0241(7) 0.0199(6) 0.0041(6) -0.0015(5) -0.0015(5)
O3 0.0152(6) 0.0225(7) 0.0180(6) -0.0032(5) -0.0012(5) 0.0045(5)
O4 0.0129(6) 0.0295(8) 0.0383(8) -0.0088(7) 0.0033(6) 0.0033(6)
O8 0.0204(6) 0.0236(8) 0.0167(6) 0.0021(6) -0.0021(5) -0.0061(6)
O7 0.0159(6) 0.0289(8) 0.0372(8) 0.0090(7) 0.0022(6) -0.0050(6)
N3 0.0163(7) 0.0159(8) 0.0129(7) 0.0021(6) -0.0003(6) -0.0031(6)
N1 0.0152(7) 0.0143(7) 0.0134(7) 0.0018(6) 0.0007(5) -0.0023(6)
N4 0.0163(8) 0.0244(9) 0.0241(8) 0.0051(7) 0.0007(6) 0.0005(6)
N2 0.0186(8) 0.0263(9) 0.0191(7) 0.0021(6) -0.0004(6) -0.0034(7)
C21 0.0146(8) 0.0122(8) 0.0159(8) -0.0008(7) 0.0049(6) 0.0016(7)
C28 0.0164(8) 0.0120(8) 0.0157(8) 0.0021(7) 0.0040(6) -0.0018(7)
C22 0.0157(8) 0.0121(8) 0.0153(8) 0.0005(6) 0.0052(6) 0.0022(6)
C34 0.0179(8) 0.0130(8) 0.0134(8) 0.0030(6) 0.0041(6) 0.0006(7)
C29 0.0146(8) 0.0123(8) 0.0151(8) 0.0006(6) 0.0047(6) -0.0010(6)
C30 0.0154(8) 0.0165(9) 0.0252(9) -0.0001(7) 0.0078(7) 0.0004(7)
C14 0.0155(8) 0.0156(9) 0.0182(8) 0.0026(7) 0.0043(7) -0.0031(7)
C4 0.0146(8) 0.0150(9) 0.0167(8) 0.0023(6) 0.0036(6) -0.0035(7)
C27 0.0161(8) 0.0173(9) 0.0240(9) 0.0020(7) 0.0069(7) 0.0001(7)
C23 0.0191(8) 0.0131(8) 0.0147(8) -0.0022(6) 0.0037(7) 0.0016(7)
C5 0.0152(8) 0.0207(9) 0.0171(8) -0.0001(7) 0.0039(7) -0.0018(7)
C6 0.0157(8) 0.0144(8) 0.0143(8) 0.0024(6) 0.0035(6) -0.0024(7)
C15 0.0140(8) 0.0217(10) 0.0175(8) 0.0015(7) 0.0035(7) 0.0001(7)
C16 0.0168(8) 0.0172(9) 0.0129(8) 0.0037(6) 0.0015(6) -0.0035(7)
C11 0.0130(8) 0.0191(10) 0.0359(11) 0.0001(8) 0.0047(8) -0.0003(7)
C2 0.0186(9) 0.0216(10) 0.0332(10) -0.0026(8) 0.0085(8) 0.0009(8)
C13 0.0220(9) 0.0203(10) 0.0200(9) -0.0022(7) 0.0077(7) -0.0065(7)
C9 0.0137(8) 0.0204(10) 0.0194(8) 0.0043(7) -0.0016(7) 0.0004(7)
C31 0.0243(10) 0.0197(10) 0.0287(10) -0.0031(8) 0.0151(8) 0.0012(8)
C1 0.0145(8) 0.0203(10) 0.0299(10) 0.0017(8) -0.0011(7) 0.0005(7)
C3 0.0203(9) 0.0201(10) 0.0189(8) -0.0026(7) 0.0056(7) -0.0027(7)
C19 0.0151(8) 0.0211(10) 0.0221(9) 0.0036(7) -0.0028(7) -0.0010(7)
C17 0.0163(8) 0.0155(9) 0.0212(9) 0.0031(7) -0.0007(7) -0.0022(7)
C12 0.0200(9) 0.0219(10) 0.0367(11) -0.0062(8) 0.0137(8) -0.0020(8)
C18 0.0179(9) 0.0195(10) 0.0260(9) 0.0065(8) -0.0025(7) 0.0004(7)
C7 0.0174(9) 0.0154(9) 0.0281(9) 0.0024(8) 0.0048(7) -0.0009(7)
C25 0.0365(11) 0.0188(10) 0.0184(9) 0.0058(7) 0.0128(8) 0.0036(8)
C32 0.0346(11) 0.0174(9) 0.0173(8) -0.0039(7) 0.0113(8) -0.0019(8)
C33 0.0247(9) 0.0188(10) 0.0148(8) -0.0005(7) 0.0006(7) -0.0018(8)
C24 0.0280(10) 0.0194(10) 0.0137(8) 0.0007(7) 0.0030(7) 0.0024(8)
C26 0.0253(10) 0.0186(10) 0.0306(10) 0.0055(8) 0.0133(8) -0.0019(8)
C20 0.0251(10) 0.0211(10) 0.0172(9) -0.0031(7) -0.0008(7) -0.0033(8)
C10 0.0240(9) 0.0163(9) 0.0196(8) -0.0021(7) -0.0003(7) -0.0014(7)
C8 0.0182(9) 0.0200(10) 0.0402(12) 0.0090(9) 0.0017(8) 0.0018(7)

loop_
_atom_type_symbol
_atom_type_description
_atom_type_scat_dispersion_real
_atom_type_scat_dispersion_imag
_atom_type_scat_source
C C 0.0033 0.0016 'International Tables Vol C Tables 4.2.6.8 and 6.1.1.4'
H H 0.0000 0.0000 'International Tables Vol C Tables 4.2.6.8 and 6.1.1.4'
N N 0.0061 0.0033 'International Tables Vol C Tables 4.2.6.8 and 6.1.1.4'
O O 0.0106 0.0060 'International Tables Vol C Tables 4.2.6.8 and 6.1.1.4'

loop_
_geom_angle_atom_site_label_1
_geom_angle_atom_site_label_2
_geom_angle_atom_site_label_3
_geom_angle
_geom_angle_site_symmetry_1
_geom_angle_site_symmetry_3
_geom_angle_publ_flag
C34 O3 H3B 103.1(16) . . ?
C30 O4 H4 104.0(16) . . ?
C23 O8 H8 101.8(17) . . ?
C27 O7 H7 102.9(16) . . ?
C16 N3 H3 107.3(18) . . ?
C19 N3 C16 105.14(13) . . ?
C19 N3 H3 110.4(17) . . ?
C20 N3 C16 115.39(14) . . ?
C20 N3 C19 113.36(14) . . ?
C20 N3 H3 105.2(18) . . ?
C6 N1 C9 105.55(13) . . ?
C6 N1 H1 107.5(17) . . ?
C9 N1 H1 108.2(16) . . ?
C10 N1 C6 115.26(14) . . ?
C10 N1 C9 113.32(14) . . ?
C10 N1 H1 106.7(18) . . ?
C11 N4 C15 116.70(17) . . ?
C5 N2 C1 116.71(16) . . ?
O6 C21 C22 117.90(15) . . ?
O5 C21 O6 122.50(16) . . ?
O5 C21 C22 119.59(16) . . ?
O1 C28 C29 117.46(15) . . ?
O2 C28 O1 122.62(16) . . ?
O2 C28 C29 119.92(15) . . ?
C27 C22 C21 120.14(15) . . ?
C27 C22 C23 118.53(16) . . ?
C23 C22 C21 121.29(15) . . ?
O3 C34 C29 121.45(15) . . ?
O3 C34 C33 117.78(15) . . ?
C33 C34 C29 120.77(16) . . ?
C34 C29 C28 121.34(15) . . ?
C34 C29 C30 118.34(16) . . ?
C30 C29 C28 120.27(15) . . ?
O4 C30 C29 120.80(16) . . ?
O4 C30 C31 118.52(16) . . ?
C31 C30 C29 120.66(17) . . ?
C15 C14 C16 121.70(16) . . ?
C13 C14 C15 117.45(17) . . ?
C13 C14 C16 120.80(16) . . ?
C5 C4 C6 122.06(16) . . ?
C3 C4 C5 117.41(16) . . ?
C3 C4 C6 120.51(15) . . ?
O7 C27 C22 120.95(16) . . ?
O7 C27 C26 118.51(16) . . ?
C26 C27 C22 120.53(17) . . ?
O8 C23 C22 121.37(15) . . ?
O8 C23 C24 117.98(16) . . ?
C24 C23 C22 120.65(17) . . ?
N2 C5 C4 124.21(17) . . ?
N2 C5 H5 117.9 . . ?
C4 C5 H5 117.9 . . ?
N1 C6 H6 108.2 . . ?
N1 C6 C7 100.89(13) . . ?
C4 C6 N1 112.40(14) . . ?
C4 C6 H6 108.2 . . ?
C4 C6 C7 118.32(15) . . ?
C7 C6 H6 108.2 . . ?
N4 C15 C14 124.10(17) . . ?
N4 C15 H15 118.0 . . ?
C14 C15 H15 118.0 . . ?
N3 C16 H16 108.3 . . ?
N3 C16 C17 100.71(13) . . ?
C14 C16 N3 113.69(14) . . ?
C14 C16 H16 108.3 . . ?
C14 C16 C17 117.06(15) . . ?
C17 C16 H16 108.3 . . ?
N4 C11 H11 118.0 . . ?
N4 C11 C12 123.94(17) . . ?
C12 C11 H11 118.0 . . ?
C1 C2 H2 120.9 . . ?
C1 C2 C3 118.24(18) . . ?
C3 C2 H2 120.9 . . ?
C14 C13 H13 120.3 . . ?
C12 C13 C14 119.47(17) . . ?
C12 C13 H13 120.3 . . ?
N1 C9 H9A 110.7 . . ?
N1 C9 H9B 110.7 . . ?
N1 C9 C8 105.42(14) . . ?
H9A C9 H9B 108.8 . . ?
C8 C9 H9A 110.7 . . ?
C8 C9 H9B 110.7 . . ?
C30 C31 H31 120.3 . . ?
C32 C31 C30 119.42(17) . . ?
C32 C31 H31 120.3 . . ?
N2 C1 C2 123.97(17) . . ?
N2 C1 H1A 118.0 . . ?
C2 C1 H1A 118.0 . . ?
C4 C3 H3A 120.3 . . ?
C2 C3 C4 119.45(16) . . ?
C2 C3 H3A 120.3 . . ?
N3 C19 H19A 110.7 . . ?
N3 C19 H19B 110.7 . . ?
N3 C19 C18 105.41(14) . . ?
H19A C19 H19B 108.8 . . ?
C18 C19 H19A 110.7 . . ?
C18 C19 H19B 110.7 . . ?
C16 C17 H17A 111.0 . . ?
C16 C17 H17B 111.0 . . ?
C16 C17 C18 103.60(15) . . ?
H17A C17 H17B 109.0 . . ?
C18 C17 H17A 111.0 . . ?
C18 C17 H17B 111.0 . . ?
C11 C12 C13 118.34(17) . . ?
C11 C12 H12 120.8 . . ?
C13 C12 H12 120.8 . . ?
C19 C18 H18A 110.7 . . ?
C19 C18 H18B 110.7 . . ?
C17 C18 C19 105.15(15) . . ?
C17 C18 H18A 110.7 . . ?
C17 C18 H18B 110.7 . . ?
H18A C18 H18B 108.8 . . ?
C6 C7 H7A 111.3 . . ?
C6 C7 H7B 111.3 . . ?
C6 C7 C8 102.55(15) . . ?
H7A C7 H7B 109.2 . . ?
C8 C7 H7A 111.3 . . ?
C8 C7 H7B 111.3 . . ?
C24 C25 H25 118.9 . . ?
C24 C25 C26 122.18(17) . . ?
C26 C25 H25 118.9 . . ?
C31 C32 H32 119.1 . . ?
C33 C32 C31 121.73(17) . . ?
C33 C32 H32 119.1 . . ?
C34 C33 H33 120.5 . . ?
C32 C33 C34 119.08(17) . . ?
C32 C33 H33 120.5 . . ?
C23 C24 H24 120.5 . . ?
C25 C24 C23 118.93(17) . . ?
C25 C24 H24 120.5 . . ?
C27 C26 H26 120.4 . . ?
C25 C26 C27 119.17(17) . . ?
C25 C26 H26 120.4 . . ?
N3 C20 H20A 109.5 . . ?
N3 C20 H20B 109.5 . . ?
N3 C20 H20C 109.5 . . ?
H20A C20 H20B 109.5 . . ?
H20A C20 H20C 109.5 . . ?
H20B C20 H20C 109.5 . . ?
N1 C10 H10A 109.5 . . ?
N1 C10 H10B 109.5 . . ?
N1 C10 H10C 109.5 . . ?
H10A C10 H10B 109.5 . . ?
H10A C10 H10C 109.5 . . ?
H10B C10 H10C 109.5 . . ?
C9 C8 C7 105.18(15) . . ?
C9 C8 H8A 110.7 . . ?
C9 C8 H8B 110.7 . . ?
C7 C8 H8A 110.7 . . ?
C7 C8 H8B 110.7 . . ?
H8A C8 H8B 108.8 . . ?

loop_
_geom_bond_atom_site_label_1
_geom_bond_atom_site_label_2
_geom_bond_distance
_geom_bond_site_symmetry_2
_geom_bond_publ_flag
O1 C28 1.284(2) . ?
O6 C21 1.282(2) . ?
O2 C28 1.255(2) . ?
O5 C21 1.256(2) . ?
O3 C34 1.355(2) . ?
O3 H3B 0.95(3) . ?
O4 C30 1.348(2) . ?
O4 H4 0.93(3) . ?
O8 C23 1.355(2) . ?
O8 H8 0.90(3) . ?
O7 C27 1.347(2) . ?
O7 H7 0.90(3) . ?
N3 C16 1.514(2) . ?
N3 C19 1.513(2) . ?
N3 C20 1.482(2) . ?
N3 H3 0.92(3) . ?
N1 C6 1.519(2) . ?
N1 C9 1.521(2) . ?
N1 C10 1.481(2) . ?
N1 H1 0.94(3) . ?
N4 C15 1.343(2) . ?
N4 C11 1.340(3) . ?
N2 C5 1.340(2) . ?
N2 C1 1.342(3) . ?
C21 C22 1.486(2) . ?
C28 C29 1.487(2) . ?
C22 C27 1.414(2) . ?
C22 C23 1.415(2) . ?
C34 C29 1.410(2) . ?
C34 C33 1.399(2) . ?
C29 C30 1.414(2) . ?
C30 C31 1.391(3) . ?
C14 C15 1.395(2) . ?
C14 C16 1.510(2) . ?
C14 C13 1.390(3) . ?
C4 C5 1.392(2) . ?
C4 C6 1.510(2) . ?
C4 C3 1.391(3) . ?
C27 C26 1.394(3) . ?
C23 C24 1.397(2) . ?
C5 H5 0.9300 . ?
C6 H6 0.9800 . ?
C6 C7 1.522(3) . ?
C15 H15 0.9300 . ?
C16 H16 0.9800 . ?
C16 C17 1.526(3) . ?
C11 H11 0.9300 . ?
C11 C12 1.383(3) . ?
C2 H2 0.9300 . ?
C2 C1 1.380(3) . ?
C2 C3 1.390(3) . ?
C13 H13 0.9300 . ?
C13 C12 1.387(3) . ?
C9 H9A 0.9700 . ?
C9 H9B 0.9700 . ?
C9 C8 1.526(3) . ?
C31 H31 0.9300 . ?
C31 C32 1.386(3) . ?
C1 H1A 0.9300 . ?
C3 H3A 0.9300 . ?
C19 H19A 0.9700 . ?
C19 H19B 0.9700 . ?
C19 C18 1.538(3) . ?
C17 H17A 0.9700 . ?
C17 H17B 0.9700 . ?
C17 C18 1.532(2) . ?
C12 H12 0.9300 . ?
C18 H18A 0.9700 . ?
C18 H18B 0.9700 . ?
C7 H7A 0.9700 . ?
C7 H7B 0.9700 . ?
C7 C8 1.530(3) . ?
C25 H25 0.9300 . ?
C25 C24 1.384(3) . ?
C25 C26 1.386(3) . ?
C32 H32 0.9300 . ?
C32 C33 1.384(3) . ?
C33 H33 0.9300 . ?
C24 H24 0.9300 . ?
C26 H26 0.9300 . ?
C20 H20A 0.9600 . ?
C20 H20B 0.9600 . ?
C20 H20C 0.9600 . ?
C10 H10A 0.9600 . ?
C10 H10B 0.9600 . ?
C10 H10C 0.9600 . ?
C8 H8A 0.9700 . ?
C8 H8B 0.9700 . ?

loop_
_geom_hbond_atom_site_label_D
_geom_hbond_atom_site_label_H
_geom_hbond_atom_site_label_A
_geom_hbond_distance_DH
_geom_hbond_distance_HA
_geom_hbond_distance_DA
_geom_hbond_angle_DHA
_geom_hbond_site_symmetry_A
_geom_hbond_publ_flag
C11 H11 O2 0.93 2.60 3.367(2) 140.2 2_745 yes
C31 H31 O6 0.93 2.60 3.278(2) 129.7 . yes
C17 H17A O1 0.97 2.56 3.505(2) 164.7 . yes
C7 H7A O6 0.97 2.56 3.513(2) 168.0 2_755 yes
C20 H20A N2 0.96 2.52 3.444(2) 160.7 1_454 yes
C8 H8A O7 0.97 2.54 3.283(2) 133.8 2_655 yes
N1 H1 O6 0.94(3) 1.76(3) 2.6981(19) 175(2) 1_556 yes
N1 H1 O5 0.94(3) 2.63(3) 3.283(2) 127(2) 1_556 yes
N3 H3 O1 0.92(3) 1.77(3) 2.6825(19) 176(3) 2_645 yes
O4 H4 O2 0.93(3) 1.67(3) 2.5408(19) 154(2) . yes
O8 H8 O6 0.90(3) 1.69(3) 2.5454(17) 157(3) . yes
O3 H3B O1 0.95(3) 1.64(3) 2.5364(17) 155(2) . yes
O7 H7 O5 0.90(3) 1.68(3) 2.531(2) 157(2) . yes

loop_
_geom_torsion_atom_site_label_1
_geom_torsion_atom_site_label_2
_geom_torsion_atom_site_label_3
_geom_torsion_atom_site_label_4
_geom_torsion
_geom_torsion_site_symmetry_1
_geom_torsion_site_symmetry_2
_geom_torsion_site_symmetry_3
_geom_torsion_site_symmetry_4
_geom_torsion_publ_flag
O1 C28 C29 C34 -4.2(2) . . . . ?
O1 C28 C29 C30 178.36(16) . . . . ?
O6 C21 C22 C27 -177.23(16) . . . . ?
O6 C21 C22 C23 0.3(2) . . . . ?
O2 C28 C29 C34 176.09(16) . . . . ?
O2 C28 C29 C30 -1.4(3) . . . . ?
O5 C21 C22 C27 1.6(3) . . . . ?
O5 C21 C22 C23 179.13(16) . . . . ?
O3 C34 C29 C28 2.6(3) . . . . ?
O3 C34 C29 C30 -179.87(16) . . . . ?
O3 C34 C33 C32 179.93(17) . . . . ?
O4 C30 C31 C32 178.47(17) . . . . ?
O8 C23 C24 C25 -179.94(17) . . . . ?
O7 C27 C26 C25 178.11(17) . . . . ?
N3 C16 C17 C18 -43.02(16) . . . . ?
N3 C19 C18 C17 -2.2(2) . . . . ?
N1 C6 C7 C8 -44.77(17) . . . . ?
N1 C9 C8 C7 -9.7(2) . . . . ?
N4 C11 C12 C13 1.0(3) . . . . ?
C21 C22 C27 O7 -1.6(3) . . . . ?
C21 C22 C27 C26 177.02(17) . . . . ?
C21 C22 C23 O8 3.1(3) . . . . ?
C21 C22 C23 C24 -176.60(17) . . . . ?
C28 C29 C30 O4 -1.4(3) . . . . ?
C28 C29 C30 C31 177.29(17) . . . . ?
C22 C27 C26 C25 -0.5(3) . . . . ?
C22 C23 C24 C25 -0.3(3) . . . . ?
C34 C29 C30 O4 -178.96(16) . . . . ?
C34 C29 C30 C31 -0.3(3) . . . . ?
C29 C34 C33 C32 -0.6(3) . . . . ?
C29 C30 C31 C32 -0.2(3) . . . . ?
C30 C31 C32 C33 0.3(3) . . . . ?
C14 C16 C17 C18 -166.79(15) . . . . ?
C14 C13 C12 C11 -0.2(3) . . . . ?
C4 C6 C7 C8 -167.75(15) . . . . ?
C27 C22 C23 O8 -179.35(17) . . . . ?
C27 C22 C23 C24 1.0(3) . . . . ?
C23 C22 C27 O7 -179.18(16) . . . . ?
C23 C22 C27 C26 -0.6(3) . . . . ?
C5 N2 C1 C2 -0.3(3) . . . . ?
C5 C4 C6 N1 -83.1(2) . . . . ?
C5 C4 C6 C7 33.9(2) . . . . ?
C5 C4 C3 C2 0.0(3) . . . . ?
C6 N1 C9 C8 -18.43(18) . . . . ?
C6 C4 C5 N2 -179.21(17) . . . . ?
C6 C4 C3 C2 178.47(17) . . . . ?
C6 C7 C8 C9 34.05(19) . . . . ?
C15 N4 C11 C12 -1.0(3) . . . . ?
C15 C14 C16 N3 -79.2(2) . . . . ?
C15 C14 C16 C17 37.7(2) . . . . ?
C15 C14 C13 C12 -0.5(3) . . . . ?
C16 N3 C19 C18 -25.01(18) . . . . ?
C16 C14 C15 N4 -177.04(18) . . . . ?
C16 C14 C13 C12 177.08(17) . . . . ?
C16 C17 C18 C19 28.16(18) . . . . ?
C11 N4 C15 C14 0.2(3) . . . . ?
C13 C14 C15 N4 0.5(3) . . . . ?
C13 C14 C16 N3 103.34(19) . . . . ?
C13 C14 C16 C17 -139.79(18) . . . . ?
C9 N1 C6 C4 166.26(14) . . . . ?
C9 N1 C6 C7 39.27(16) . . . . ?
C31 C32 C33 C34 0.1(3) . . . . ?
C1 N2 C5 C4 0.9(3) . . . . ?
C1 C2 C3 C4 0.5(3) . . . . ?
C3 C4 C5 N2 -0.8(3) . . . . ?
C3 C4 C6 N1 98.57(19) . . . . ?
C3 C4 C6 C7 -144.42(17) . . . . ?
C3 C2 C1 N2 -0.4(3) . . . . ?
C19 N3 C16 C14 168.22(15) . . . . ?
C19 N3 C16 C17 42.16(16) . . . . ?
C33 C34 C29 C28 -176.83(17) . . . . ?
C33 C34 C29 C30 0.7(3) . . . . ?
C24 C25 C26 C27 1.3(3) . . . . ?
C26 C25 C24 C23 -0.9(3) . . . . ?
C20 N3 C16 C14 -66.11(19) . . . . ?
C20 N3 C16 C17 167.83(14) . . . . ?
C20 N3 C19 C18 -151.93(15) . . . . ?
C10 N1 C6 C4 -67.89(18) . . . . ?
C10 N1 C6 C7 165.12(14) . . . . ?
C10 N1 C9 C8 -145.47(16) . . . . ?
